data_4063618
loop_
_publ_author_name
'Chaplin, Adrian B.'
'Weller, Andrew S.'

_publ_section_title
;
 [Rh{NC5H3-2,6-(CH2PtBu2)2}(PCy3)][BArF4]: A Latent Low-Coordinate
 Rhodium(I) PNP Pincer Compound
;
_journal_issue 16
_journal_name_full Organometallics
_journal_page_first 4466
_journal_paper_doi 10.1021/om2004964
_journal_volume 30
_journal_year 2011
_chemical_formula_moiety 'C32 H12 B F24, C24 H45 Cl2 N P2 Rh'
_chemical_formula_sum 'C56 H57 B Cl2 F24 N P2 Rh'
_chemical_formula_weight 1446.59
_space_group_IT_number 2
_symmetry_cell_setting triclinic
_symmetry_space_group_name_Hall '-P 1'
_symmetry_space_group_name_H-M 'P -1'
_atom_sites_solution_hydrogens geom
_atom_sites_solution_primary direct
_atom_sites_solution_secondary difmap
_audit_creation_method SHELXL-97
_cell_angle_alpha 99.9080(7)
_cell_angle_beta 91.9846(7)
_cell_angle_gamma 94.8605(7)
_cell_formula_units_Z 2
_cell_length_a 12.0925(2)
_cell_length_b 12.6491(2)
_cell_length_c 20.0340(3)
_cell_measurement_reflns_used 12470
_cell_measurement_temperature 150(2)
_cell_measurement_theta_max 27.485
_cell_measurement_theta_min 5.097
_cell_volume 3004.04(8)
_computing_cell_refinement 'Denzo/Scalepack (Otwinowski & Minor 1997)'
_computing_data_collection 'Collect (Nonius BV, 1997-2000)'
_computing_data_reduction 'Denzo/Scalepack (Otwinowski & Minor 1997)'
_computing_molecular_graphics 'ORTEP3 (Farrugia, 1997)'
_computing_publication_material 'Bruker SHELXTL'
_computing_structure_refinement 'SHELXL-97 (Sheldrick, 2008)'
_computing_structure_solution 'SIR2004 (Burla et al., 2005)'
_diffrn_ambient_temperature 150(2)
_diffrn_detector_area_resol_mean 9
_diffrn_measured_fraction_theta_full 0.987
_diffrn_measured_fraction_theta_max 0.987
_diffrn_measurement_device '95mm CCD camera on \k-goniostat'
_diffrn_measurement_device_type KappaCCD
_diffrn_measurement_method CCD
_diffrn_radiation_monochromator 'horizonally mounted graphite crystal'
_diffrn_radiation_source 'fine-focus sealed tube'
_diffrn_radiation_type MoK\a
_diffrn_radiation_wavelength 0.71073
_diffrn_reflns_av_R_equivalents 0.0461
_diffrn_reflns_av_sigmaI/netI 0.0610
_diffrn_reflns_limit_h_max 14
_diffrn_reflns_limit_h_min -15
_diffrn_reflns_limit_k_max 15
_diffrn_reflns_limit_k_min -14
_diffrn_reflns_limit_l_max 25
_diffrn_reflns_limit_l_min -25
_diffrn_reflns_number 21350
_diffrn_reflns_theta_full 26.37
_diffrn_reflns_theta_max 26.37
_diffrn_reflns_theta_min 5.13
_exptl_absorpt_coefficient_mu 0.540
_exptl_absorpt_correction_T_max 1.0
_exptl_absorpt_correction_T_min 0.733
_exptl_absorpt_correction_type multi-scan
_exptl_absorpt_process_details 'Denzo/Scalepack (Otwinowski & Minor 1997)'
_exptl_crystal_colour yellow
_exptl_crystal_density_diffrn 1.599
_exptl_crystal_density_meas ?
_exptl_crystal_density_method 'not measured'
_exptl_crystal_description plate
_exptl_crystal_F_000 1460
_exptl_crystal_size_max 0.38
_exptl_crystal_size_mid 0.18
_exptl_crystal_size_min 0.06
_refine_diff_density_max 1.050
_refine_diff_density_min -1.246
_refine_diff_density_rms 0.100
_refine_ls_extinction_method none
_refine_ls_goodness_of_fit_ref 1.045
_refine_ls_hydrogen_treatment constr
_refine_ls_matrix_type full
_refine_ls_number_parameters 880
_refine_ls_number_reflns 12114
_refine_ls_number_restraints 429
_refine_ls_restrained_S_all 1.142
_refine_ls_R_factor_all 0.0728
_refine_ls_R_factor_gt 0.0557
_refine_ls_shift/su_max 0.001
_refine_ls_shift/su_mean 0.000
_refine_ls_structure_factor_coef Fsqd
_refine_ls_weighting_details 'calc w=1/[\s^2^(Fo^2^)+(0.0789P)^2^+4.2689P] where P=(Fo^2^+2Fc^2^)/3'
_refine_ls_weighting_scheme calc
_refine_ls_wR_factor_gt 0.1409
_refine_ls_wR_factor_ref 0.1528
_reflns_number_gt 9684
_reflns_number_total 12114
_reflns_threshold_expression >2sigma(I)
_cod_data_source_file om2004964_si_002.cif
_cod_data_source_block 140abc09
_cod_depositor_comments
;
The following automatic conversions were performed:

'_chemical_melting_point' value 'not measured' was changed to '?' -
the value is undefined or not given.

'_symmetry_cell_setting' value
'Triclinic' changed to 'triclinic' according to the built-in table
from CIF Core dictionary named 'cif_core.dic' version 2.4.1 from
2010-06-29.

Automatic conversion script
Id: cif_fix_values 1715 2011-07-08 13:25:40Z adriana 

The following automatic conversions were performed:

'_exptl_crystal_density_meas' value 'not measured' was changed to '?'
- the value is perceived as not measured.

Automatic conversion script
Id: cif_fix_values 3008 2015-01-20 13:52:24Z robertas 
;
_cod_original_sg_symbol_H-M P-1
_cod_database_code 4063618

loop_
_symmetry_equiv_pos_as_xyz
'x, y, z'
'-x, -y, -z'

loop_
_atom_site_label
_atom_site_type_symbol
_atom_site_fract_x
_atom_site_fract_y
_atom_site_fract_z
_atom_site_U_iso_or_equiv
_atom_site_adp_type
_atom_site_occupancy
_atom_site_symmetry_multiplicity
_atom_site_calc_flag
_atom_site_refinement_flags
_atom_site_disorder_assembly
_atom_site_disorder_group
Rh1 Rh 0.34829(3) 0.09916(2) 0.818394(14) 0.02631(11) Uani 1 1 d . . .
P1 P 0.33589(9) 0.02476(8) 0.70334(5) 0.0296(2) Uani 1 1 d . . .
P2 P 0.31379(9) 0.18709(8) 0.92980(5) 0.0300(2) Uani 1 1 d . . .
N1 N 0.2623(3) 0.2173(3) 0.78663(17) 0.0288(7) Uani 1 1 d . . .
C1 C 0.2520(3) 0.2235(3) 0.7194(2) 0.0312(8) Uani 1 1 d . . .
C2 C 0.1947(4) 0.3027(4) 0.6977(2) 0.0394(10) Uani 1 1 d . . .
H2 H 0.1877 0.3054 0.6507 0.047 Uiso 1 1 calc R . .
C3 C 0.1480(4) 0.3770(4) 0.7436(3) 0.0436(11) Uani 1 1 d . . .
H3 H 0.1107 0.4328 0.7290 0.052 Uiso 1 1 calc R . .
C4 C 0.1563(4) 0.3692(4) 0.8112(2) 0.0407(10) Uani 1 1 d . . .
H4 H 0.1238 0.4195 0.8437 0.049 Uiso 1 1 calc R . .
C5 C 0.2121(4) 0.2880(3) 0.8321(2) 0.0327(9) Uani 1 1 d . . .
C6 C 0.3046(4) 0.1445(4) 0.6694(2) 0.0366(9) Uani 1 1 d . . .
H6A H 0.3743 0.1796 0.6555 0.044 Uiso 1 1 calc R . .
H6B H 0.2541 0.1224 0.6285 0.044 Uiso 1 1 calc R . .
C7 C 0.2099(4) 0.2724(4) 0.9049(2) 0.0411(10) Uani 1 1 d . . .
H7A H 0.1351 0.2399 0.9128 0.049 Uiso 1 1 calc R . .
H7B H 0.2216 0.3439 0.9346 0.049 Uiso 1 1 calc R . .
C8 C 0.4464(4) -0.0382(4) 0.6497(2) 0.0438(11) Uani 1 1 d . . .
C9 C 0.5012(4) -0.1179(4) 0.6845(3) 0.0476(12) Uani 1 1 d . . .
H9A H 0.5635 -0.1440 0.6583 0.071 Uiso 1 1 calc R . .
H9B H 0.4470 -0.1789 0.6875 0.071 Uiso 1 1 calc R . .
H9C H 0.5287 -0.0829 0.7302 0.071 Uiso 1 1 calc R . .
C10 C 0.5348(5) 0.0488(5) 0.6372(3) 0.0608(15) Uani 1 1 d . . .
H10A H 0.5610 0.0940 0.6806 0.091 Uiso 1 1 calc R . .
H10B H 0.5028 0.0936 0.6076 0.091 Uiso 1 1 calc R . .
H10C H 0.5974 0.0148 0.6155 0.091 Uiso 1 1 calc R . .
C11 C 0.3985(5) -0.0959(5) 0.5786(3) 0.0588(14) Uani 1 1 d . . .
H11A H 0.4587 -0.1248 0.5517 0.088 Uiso 1 1 calc R . .
H11B H 0.3631 -0.0443 0.5555 0.088 Uiso 1 1 calc R . .
H11C H 0.3433 -0.1550 0.5837 0.088 Uiso 1 1 calc R . .
C12 C 0.2032(4) -0.0663(4) 0.6921(2) 0.0411(10) Uani 1 1 d . . .
C13 C 0.2267(4) -0.1775(4) 0.7065(2) 0.0455(11) Uani 1 1 d . . .
H13A H 0.1563 -0.2211 0.7083 0.068 Uiso 1 1 calc R . .
H13B H 0.2688 -0.1692 0.7501 0.068 Uiso 1 1 calc R . .
H13C H 0.2702 -0.2133 0.6704 0.068 Uiso 1 1 calc R . .
C14 C 0.1285(4) -0.0192(4) 0.7502(3) 0.0551(14) Uani 1 1 d . . .
H14A H 0.1031 0.0487 0.7410 0.083 Uiso 1 1 calc R . .
H14B H 0.1717 -0.0059 0.7936 0.083 Uiso 1 1 calc R . .
H14C H 0.0641 -0.0708 0.7523 0.083 Uiso 1 1 calc R . .
C15 C 0.1375(5) -0.0759(5) 0.6245(3) 0.0612(15) Uani 1 1 d . . .
H15A H 0.1823 -0.1069 0.5875 0.092 Uiso 1 1 calc R . .
H15B H 0.1193 -0.0043 0.6178 0.092 Uiso 1 1 calc R . .
H15C H 0.0688 -0.1228 0.6248 0.092 Uiso 1 1 calc R . .
C16 C 0.2352(4) 0.1031(4) 0.9845(2) 0.0415(10) Uani 1 1 d . . .
C17 C 0.3154(5) 0.0443(5) 1.0223(3) 0.0564(14) Uani 1 1 d . . .
H17A H 0.2732 -0.0084 1.0444 0.085 Uiso 1 1 calc R . .
H17B H 0.3602 0.0965 1.0567 0.085 Uiso 1 1 calc R . .
H17C H 0.3645 0.0069 0.9901 0.085 Uiso 1 1 calc R . .
C18 C 0.1598(5) 0.0181(4) 0.9354(3) 0.0580(14) Uani 1 1 d . . .
H18A H 0.2057 -0.0274 0.9053 0.087 Uiso 1 1 calc R . .
H18B H 0.1110 0.0542 0.9083 0.087 Uiso 1 1 calc R . .
H18C H 0.1145 -0.0268 0.9613 0.087 Uiso 1 1 calc R . .
C19 C 0.1610(5) 0.1671(5) 1.0344(3) 0.0527(13) Uani 1 1 d . . .
H19A H 0.1153 0.1173 1.0569 0.079 Uiso 1 1 calc R . .
H19B H 0.1126 0.2071 1.0096 0.079 Uiso 1 1 calc R . .
H19C H 0.2077 0.2179 1.0686 0.079 Uiso 1 1 calc R . .
C20 C 0.4250(4) 0.2819(4) 0.9807(2) 0.0417(10) Uani 1 1 d . . .
C21 C 0.5260(4) 0.2225(5) 0.9932(3) 0.0545(13) Uani 1 1 d . . .
H21A H 0.5881 0.2747 1.0127 0.082 Uiso 1 1 calc R . .
H21B H 0.5467 0.1813 0.9502 0.082 Uiso 1 1 calc R . .
H21C H 0.5080 0.1733 1.0249 0.082 Uiso 1 1 calc R . .
C22 C 0.4543(5) 0.3730(4) 0.9391(3) 0.0543(13) Uani 1 1 d . . .
H22A H 0.5222 0.4163 0.9591 0.082 Uiso 1 1 calc R . .
H22B H 0.3931 0.4191 0.9399 0.082 Uiso 1 1 calc R . .
H22C H 0.4662 0.3408 0.8921 0.082 Uiso 1 1 calc R . .
C23 C 0.3861(5) 0.3375(4) 1.0491(2) 0.0525(13) Uani 1 1 d . . .
H23A H 0.3705 0.2837 1.0782 0.079 Uiso 1 1 calc R . .
H23B H 0.3185 0.3723 1.0415 0.079 Uiso 1 1 calc R . .
H23C H 0.4445 0.3919 1.0712 0.079 Uiso 1 1 calc R . .
Cl1 Cl 0.43165(10) -0.03932(9) 0.85582(5) 0.0403(3) Uani 1 1 d . . .
C24 C 0.5065(4) 0.1711(4) 0.8112(2) 0.0414(10) Uani 1 1 d . . .
H24A H 0.5390 0.1968 0.8578 0.050 Uiso 1 1 calc R . .
H24B H 0.5522 0.1151 0.7891 0.050 Uiso 1 1 calc R . .
Cl2 Cl 0.51925(11) 0.28122(10) 0.76631(6) 0.0497(3) Uani 1 1 d . . .
B200 B 0.8099(4) 0.6080(3) 0.7065(2) 0.0238(8) Uani 1 1 d . . .
C201 C 0.8172(3) 0.7323(3) 0.69270(18) 0.0246(7) Uani 1 1 d . . .
C202 C 0.8223(3) 0.8233(3) 0.74436(19) 0.0285(8) Uani 1 1 d . . .
H202 H 0.8265 0.8133 0.7903 0.034 Uiso 1 1 calc R . .
C203 C 0.8216(3) 0.9269(3) 0.73077(19) 0.0314(9) Uani 1 1 d D A .
C204 C 0.8154(3) 0.9454(3) 0.6647(2) 0.0305(8) Uani 1 1 d . . .
H204 H 0.8157 1.0166 0.6554 0.037 Uiso 1 1 calc R . .
C205 C 0.8088(3) 0.8569(3) 0.61241(19) 0.0280(8) Uani 1 1 d . . .
C206 C 0.8088(3) 0.7533(3) 0.62633(19) 0.0266(8) Uani 1 1 d . . .
H206 H 0.8030 0.6943 0.5896 0.032 Uiso 1 1 calc R . .
C207 C 0.8247(3) 1.0199(3) 0.7884(2) 0.0437(11) Uani 1 1 d D . .
F1 F 0.8746(11) 1.1113(4) 0.7732(3) 0.064(2) Uani 0.568(19) 1 d PDU A 1
F2 F 0.7286(5) 1.0388(9) 0.8130(5) 0.067(2) Uani 0.568(19) 1 d PDU A 1
F3 F 0.8905(7) 1.0035(6) 0.8412(3) 0.0467(19) Uani 0.568(19) 1 d PDU A 1
F101 F 0.7348(7) 1.0061(8) 0.8269(5) 0.052(3) Uani 0.432(19) 1 d PDU A 2
F102 F 0.9115(7) 1.0312(10) 0.8298(5) 0.060(3) Uani 0.432(19) 1 d PDU A 2
F103 F 0.8105(14) 1.1130(5) 0.7685(4) 0.062(3) Uani 0.432(19) 1 d PDU A 2
C208 C 0.7993(4) 0.8772(3) 0.5408(2) 0.0369(10) Uani 1 1 d . . .
F4 F 0.8736(4) 0.9528(3) 0.52859(17) 0.0859(13) Uani 1 1 d U . .
F5 F 0.6996(4) 0.9051(4) 0.52503(17) 0.0907(13) Uani 1 1 d U . .
F6 F 0.8109(3) 0.7910(2) 0.49435(12) 0.0475(7) Uani 1 1 d U . .
C209 C 0.6796(3) 0.5619(3) 0.69295(19) 0.0265(8) Uani 1 1 d . . .
C210 C 0.6014(3) 0.5948(3) 0.74003(19) 0.0283(8) Uani 1 1 d . . .
H210 H 0.6259 0.6431 0.7806 0.034 Uiso 1 1 calc R . .
C211 C 0.4895(3) 0.5596(3) 0.72968(19) 0.0289(8) Uani 1 1 d . . .
C212 C 0.4499(3) 0.4892(3) 0.6709(2) 0.0315(9) Uani 1 1 d . . .
H212 H 0.3733 0.4643 0.6639 0.038 Uiso 1 1 calc R . .
C213 C 0.5257(3) 0.4567(3) 0.6229(2) 0.0312(8) Uani 1 1 d D B .
C214 C 0.6372(3) 0.4934(3) 0.63338(19) 0.0289(8) Uani 1 1 d . . .
H214 H 0.6867 0.4714 0.5990 0.035 Uiso 1 1 calc R . .
C215 C 0.4095(4) 0.5947(4) 0.7823(2) 0.0347(9) Uani 1 1 d . . .
F7 F 0.3066(2) 0.5971(3) 0.75600(14) 0.0504(7) Uani 1 1 d U . .
F8 F 0.4395(2) 0.6929(2) 0.81782(15) 0.0511(7) Uani 1 1 d U . .
F9 F 0.3992(2) 0.5282(2) 0.82773(14) 0.0482(7) Uani 1 1 d U . .
C216 C 0.4860(3) 0.3779(3) 0.5607(2) 0.0411(10) Uani 1 1 d D . .
F10 F 0.3826(4) 0.3833(5) 0.5409(3) 0.0831(19) Uani 0.792(9) 1 d PDU B 1
F11 F 0.4950(6) 0.2768(3) 0.5692(2) 0.0701(16) Uani 0.792(9) 1 d PDU B 1
F12 F 0.5453(4) 0.3882(4) 0.50691(17) 0.0623(14) Uani 0.792(9) 1 d PDU B 1
F110 F 0.5653(9) 0.3384(14) 0.5237(7) 0.069(4) Uani 0.208(9) 1 d PDU B 2
F111 F 0.4232(15) 0.4226(10) 0.5188(6) 0.066(4) Uani 0.208(9) 1 d PDU B 2
F112 F 0.4206(15) 0.2951(10) 0.5732(6) 0.067(4) Uani 0.208(9) 1 d PDU B 2
C217 C 0.8593(3) 0.5979(3) 0.78202(18) 0.0254(8) Uani 1 1 d . . .
C218 C 0.9606(3) 0.6555(3) 0.80830(18) 0.0268(8) Uani 1 1 d . . .
H218 H 0.9941 0.7079 0.7847 0.032 Uiso 1 1 calc R . .
C219 C 1.0131(3) 0.6382(3) 0.86753(18) 0.0273(8) Uani 1 1 d . . .
C220 C 0.9678(3) 0.5610(3) 0.90295(19) 0.0303(8) Uani 1 1 d . . .
H220 H 1.0038 0.5486 0.9434 0.036 Uiso 1 1 calc R . .
C221 C 0.8687(3) 0.5026(3) 0.8775(2) 0.0311(8) Uani 1 1 d . . .
C222 C 0.8153(3) 0.5210(3) 0.81890(19) 0.0280(8) Uani 1 1 d . . .
H222 H 0.7469 0.4803 0.8032 0.034 Uiso 1 1 calc R . .
C223 C 1.1221(4) 0.6989(3) 0.8938(2) 0.0329(9) Uani 1 1 d . . .
F13 F 1.1160(2) 0.7561(2) 0.95630(13) 0.0474(7) Uani 1 1 d U . .
F14 F 1.2021(2) 0.6341(2) 0.89904(15) 0.0501(7) Uani 1 1 d U . .
F15 F 1.1596(2) 0.7681(2) 0.85473(13) 0.0493(7) Uani 1 1 d U . .
C224 C 0.8230(4) 0.4160(4) 0.9140(2) 0.0425(11) Uani 1 1 d . . .
F16 F 0.8969(3) 0.3468(3) 0.9227(2) 0.0701(10) Uani 1 1 d U . .
F17 F 0.7985(3) 0.4558(3) 0.97785(16) 0.0733(10) Uani 1 1 d U . .
F18 F 0.7324(3) 0.3603(3) 0.8853(2) 0.0891(14) Uani 1 1 d U . .
C225 C 0.8903(3) 0.5343(3) 0.65707(18) 0.0252(8) Uani 1 1 d . . .
C226 C 0.9839(3) 0.5764(3) 0.62802(17) 0.0238(7) Uani 1 1 d . . .
H226 H 1.0012 0.6523 0.6349 0.029 Uiso 1 1 calc R . .
C227 C 1.0530(3) 0.5093(3) 0.58891(18) 0.0248(7) Uani 1 1 d . . .
C228 C 1.0298(3) 0.3991(3) 0.57659(19) 0.0276(8) Uani 1 1 d . . .
H228 H 1.0749 0.3542 0.5484 0.033 Uiso 1 1 calc R . .
C229 C 0.9389(3) 0.3551(3) 0.60642(19) 0.0300(8) Uani 1 1 d D C .
C230 C 0.8732(3) 0.4212(3) 0.64683(19) 0.0276(8) Uani 1 1 d . . .
H230 H 0.8140 0.3889 0.6686 0.033 Uiso 1 1 calc R . .
C231 C 1.1561(3) 0.5591(3) 0.56270(19) 0.0297(8) Uani 1 1 d . . .
F19 F 1.2429(2) 0.5707(2) 0.60803(12) 0.0412(6) Uani 1 1 d U . .
F20 F 1.1459(2) 0.6578(2) 0.54867(13) 0.0383(6) Uani 1 1 d U . .
F21 F 1.1877(2) 0.4996(2) 0.50556(12) 0.0404(6) Uani 1 1 d U . .
C232 C 0.9111(3) 0.2359(3) 0.59490(19) 0.0406(10) Uani 1 1 d D . .
F22 F 0.9335(7) 0.1891(4) 0.5318(3) 0.0625(19) Uani 0.574(11) 1 d PDU C 1
F23 F 0.9710(7) 0.1865(4) 0.6338(4) 0.071(2) Uani 0.574(11) 1 d PDU C 1
F24 F 0.8072(4) 0.2045(5) 0.6017(6) 0.075(2) Uani 0.574(11) 1 d PDU C 1
F122 F 0.9059(11) 0.2001(6) 0.6535(3) 0.074(3) Uani 0.426(11) 1 d PDU C 2
F123 F 0.8112(6) 0.2074(6) 0.5651(5) 0.061(2) Uani 0.426(11) 1 d PDU C 2
F124 F 0.9806(8) 0.1804(5) 0.5594(6) 0.073(3) Uani 0.426(11) 1 d PDU C 2

loop_
_atom_site_aniso_label
_atom_site_aniso_U_11
_atom_site_aniso_U_22
_atom_site_aniso_U_33
_atom_site_aniso_U_23
_atom_site_aniso_U_13
_atom_site_aniso_U_12
Rh1 0.03453(18) 0.02398(17) 0.01916(16) -0.00125(11) -0.00049(11) 0.00652(12)
P1 0.0372(6) 0.0313(5) 0.0200(5) 0.0012(4) 0.0040(4) 0.0070(4)
P2 0.0404(6) 0.0288(5) 0.0188(5) -0.0030(4) 0.0011(4) 0.0075(4)
N1 0.0328(17) 0.0263(16) 0.0268(17) 0.0013(13) -0.0021(13) 0.0073(13)
C1 0.034(2) 0.033(2) 0.027(2) 0.0049(16) -0.0012(16) 0.0040(17)
C2 0.046(3) 0.042(2) 0.032(2) 0.0100(19) -0.0043(19) 0.011(2)
C3 0.047(3) 0.039(2) 0.048(3) 0.013(2) -0.006(2) 0.015(2)
C4 0.043(2) 0.034(2) 0.043(3) -0.0018(19) 0.000(2) 0.0146(19)
C5 0.037(2) 0.030(2) 0.029(2) -0.0026(16) -0.0010(16) 0.0093(17)
C6 0.042(2) 0.043(2) 0.027(2) 0.0070(18) 0.0038(17) 0.0108(19)
C7 0.052(3) 0.037(2) 0.033(2) -0.0051(19) 0.0055(19) 0.017(2)
C8 0.047(3) 0.053(3) 0.033(2) 0.007(2) 0.014(2) 0.017(2)
C9 0.050(3) 0.053(3) 0.041(3) 0.002(2) 0.010(2) 0.020(2)
C10 0.062(3) 0.059(3) 0.062(4) 0.005(3) 0.030(3) 0.013(3)
C11 0.072(4) 0.069(4) 0.033(3) -0.006(2) 0.009(2) 0.018(3)
C12 0.039(2) 0.039(2) 0.039(2) -0.0049(19) -0.0016(19) -0.0012(19)
C13 0.054(3) 0.043(3) 0.035(2) 0.001(2) -0.001(2) -0.006(2)
C14 0.043(3) 0.050(3) 0.064(3) -0.009(3) 0.014(2) -0.004(2)
C15 0.065(4) 0.060(3) 0.054(3) 0.004(3) -0.020(3) -0.001(3)
C16 0.057(3) 0.035(2) 0.030(2) -0.0012(18) 0.010(2) 0.004(2)
C17 0.077(4) 0.055(3) 0.045(3) 0.020(2) 0.016(3) 0.018(3)
C18 0.068(4) 0.045(3) 0.054(3) -0.004(2) 0.014(3) -0.012(3)
C19 0.057(3) 0.059(3) 0.042(3) 0.004(2) 0.023(2) 0.007(3)
C20 0.047(3) 0.043(2) 0.031(2) -0.0030(19) -0.0018(19) -0.001(2)
C21 0.050(3) 0.070(4) 0.041(3) 0.006(3) -0.007(2) 0.003(3)
C22 0.069(4) 0.046(3) 0.045(3) 0.002(2) 0.006(2) -0.006(3)
C23 0.075(4) 0.046(3) 0.029(2) -0.013(2) -0.002(2) 0.000(3)
Cl1 0.0570(7) 0.0356(5) 0.0303(5) 0.0051(4) 0.0026(5) 0.0168(5)
C24 0.036(2) 0.046(3) 0.041(3) 0.004(2) 0.0039(19) 0.005(2)
Cl2 0.0541(7) 0.0478(7) 0.0463(7) 0.0073(5) 0.0070(5) -0.0003(5)
B200 0.030(2) 0.027(2) 0.0145(18) 0.0015(15) 0.0022(15) 0.0032(17)
C201 0.0257(18) 0.0282(19) 0.0192(17) 0.0013(15) 0.0045(14) 0.0031(15)
C202 0.033(2) 0.032(2) 0.0204(18) 0.0010(15) 0.0036(15) 0.0043(16)
C203 0.038(2) 0.030(2) 0.025(2) -0.0019(16) 0.0069(16) 0.0065(17)
C204 0.037(2) 0.0260(19) 0.029(2) 0.0034(16) 0.0080(16) 0.0066(16)
C205 0.033(2) 0.0304(19) 0.0223(19) 0.0047(15) 0.0057(15) 0.0078(16)
C206 0.031(2) 0.0268(18) 0.0214(18) 0.0004(15) 0.0029(14) 0.0041(15)
C207 0.065(3) 0.035(2) 0.030(2) -0.0025(19) 0.007(2) 0.011(2)
F1 0.101(6) 0.033(3) 0.051(3) -0.007(2) 0.012(3) -0.006(3)
F2 0.063(3) 0.072(5) 0.059(4) -0.024(3) 0.000(3) 0.036(3)
F3 0.063(4) 0.037(3) 0.034(3) -0.005(2) -0.005(3) -0.005(3)
F101 0.070(5) 0.051(4) 0.038(4) 0.000(3) 0.021(3) 0.026(3)
F102 0.055(4) 0.052(5) 0.057(5) -0.024(4) 0.003(4) -0.008(4)
F103 0.104(6) 0.035(3) 0.045(4) -0.003(3) 0.007(4) 0.018(4)
C208 0.052(3) 0.035(2) 0.028(2) 0.0070(17) 0.0068(18) 0.017(2)
F4 0.154(4) 0.059(2) 0.0409(17) 0.0167(15) 0.012(2) -0.033(2)
F5 0.103(3) 0.146(3) 0.0404(17) 0.025(2) 0.0115(17) 0.088(3)
F6 0.0759(19) 0.0452(15) 0.0232(12) 0.0020(11) 0.0084(12) 0.0217(13)
C209 0.034(2) 0.0276(19) 0.0192(17) 0.0047(15) 0.0033(15) 0.0057(16)
C210 0.035(2) 0.0280(19) 0.0217(18) 0.0031(15) 0.0009(15) 0.0050(16)
C211 0.035(2) 0.0303(19) 0.0233(19) 0.0065(16) 0.0049(15) 0.0067(16)
C212 0.028(2) 0.033(2) 0.033(2) 0.0054(17) -0.0004(16) 0.0010(16)
C213 0.039(2) 0.031(2) 0.0231(19) 0.0032(16) -0.0004(16) 0.0038(17)
C214 0.035(2) 0.0291(19) 0.0225(19) 0.0035(15) 0.0045(15) 0.0038(16)
C215 0.037(2) 0.039(2) 0.030(2) 0.0065(18) 0.0054(17) 0.0102(18)
F7 0.0363(14) 0.0752(19) 0.0409(15) 0.0044(14) 0.0053(11) 0.0222(13)
F8 0.0536(16) 0.0451(15) 0.0494(16) -0.0108(12) 0.0187(13) 0.0081(13)
F9 0.0543(16) 0.0584(17) 0.0386(14) 0.0184(13) 0.0196(12) 0.0160(13)
C216 0.042(2) 0.041(2) 0.035(2) -0.0047(19) -0.0012(19) -0.001(2)
F10 0.046(2) 0.097(4) 0.082(3) -0.048(3) -0.023(2) 0.010(2)
F11 0.120(4) 0.0344(19) 0.051(2) -0.0038(17) -0.008(2) 0.005(2)
F12 0.084(3) 0.066(3) 0.0252(18) -0.0088(18) 0.0025(18) -0.022(2)
F110 0.070(6) 0.067(6) 0.059(6) -0.014(5) 0.004(5) 0.005(5)
F111 0.075(7) 0.069(6) 0.048(6) -0.001(5) -0.016(5) -0.001(5)
F112 0.077(7) 0.060(6) 0.054(6) -0.003(5) -0.002(5) -0.023(5)
C217 0.034(2) 0.0245(18) 0.0168(17) -0.0015(14) 0.0041(14) 0.0060(15)
C218 0.034(2) 0.0276(19) 0.0190(17) 0.0026(15) 0.0053(15) 0.0045(16)
C219 0.033(2) 0.0283(19) 0.0190(18) -0.0007(15) 0.0045(15) 0.0045(16)
C220 0.037(2) 0.034(2) 0.0206(18) 0.0060(16) 0.0010(15) 0.0059(17)
C221 0.036(2) 0.035(2) 0.0231(19) 0.0059(16) 0.0042(16) 0.0038(17)
C222 0.035(2) 0.0274(19) 0.0216(18) 0.0024(15) 0.0016(15) 0.0038(16)
C223 0.038(2) 0.036(2) 0.0239(19) 0.0043(17) -0.0011(16) 0.0012(18)
F13 0.0556(16) 0.0520(16) 0.0269(13) -0.0081(11) -0.0027(11) -0.0069(13)
F14 0.0366(14) 0.0550(16) 0.0575(17) 0.0082(14) -0.0038(12) 0.0039(12)
F15 0.0552(16) 0.0545(16) 0.0360(14) 0.0150(12) -0.0079(12) -0.0188(13)
C224 0.047(3) 0.050(3) 0.031(2) 0.015(2) -0.0048(19) -0.005(2)
F16 0.083(2) 0.0539(18) 0.085(2) 0.0417(18) 0.0135(19) 0.0123(17)
F17 0.106(3) 0.077(2) 0.0441(17) 0.0275(16) 0.0317(17) 0.005(2)
F18 0.087(2) 0.107(3) 0.076(2) 0.061(2) -0.0339(19) -0.055(2)
C225 0.0317(19) 0.0279(19) 0.0153(16) 0.0020(14) -0.0011(14) 0.0034(15)
C226 0.0306(19) 0.0249(18) 0.0143(16) -0.0009(14) -0.0016(14) 0.0036(15)
C227 0.0297(19) 0.0296(19) 0.0143(16) 0.0013(14) -0.0008(14) 0.0048(15)
C228 0.032(2) 0.0289(19) 0.0215(18) 0.0007(15) 0.0013(15) 0.0097(16)
C229 0.037(2) 0.0241(19) 0.028(2) 0.0016(15) -0.0012(16) 0.0057(16)
C230 0.034(2) 0.0285(19) 0.0204(18) 0.0030(15) 0.0043(15) 0.0037(16)
C231 0.030(2) 0.038(2) 0.0203(18) -0.0004(16) 0.0028(15) 0.0063(16)
F19 0.0315(12) 0.0595(16) 0.0303(13) 0.0028(11) -0.0045(10) 0.0035(11)
F20 0.0402(13) 0.0384(13) 0.0382(13) 0.0118(11) 0.0083(10) 0.0026(11)
F21 0.0416(14) 0.0494(14) 0.0254(12) -0.0080(11) 0.0125(10) 0.0018(11)
C232 0.048(3) 0.029(2) 0.044(3) 0.0018(19) 0.008(2) 0.0057(19)
F22 0.103(5) 0.030(2) 0.048(3) -0.006(2) 0.001(3) 0.003(3)
F23 0.085(4) 0.032(3) 0.097(4) 0.022(3) -0.038(4) 0.001(3)
F24 0.061(3) 0.038(3) 0.119(5) -0.006(4) 0.021(4) -0.004(2)
F122 0.106(6) 0.040(4) 0.078(5) 0.027(3) 0.004(4) -0.005(4)
F123 0.068(4) 0.037(3) 0.071(5) 0.004(4) -0.018(4) -0.015(3)
F124 0.069(5) 0.037(3) 0.108(6) -0.005(4) 0.034(4) 0.013(3)

loop_
_atom_type_symbol
_atom_type_description
_atom_type_scat_dispersion_real
_atom_type_scat_dispersion_imag
_atom_type_scat_source
C C 0.0033 0.0016 'International Tables Vol C Tables 4.2.6.8 and 6.1.1.4'
H H 0.0000 0.0000 'International Tables Vol C Tables 4.2.6.8 and 6.1.1.4'
B B 0.0013 0.0007 'International Tables Vol C Tables 4.2.6.8 and 6.1.1.4'
N N 0.0061 0.0033 'International Tables Vol C Tables 4.2.6.8 and 6.1.1.4'
F F 0.0171 0.0103 'International Tables Vol C Tables 4.2.6.8 and 6.1.1.4'
P P 0.1023 0.0942 'International Tables Vol C Tables 4.2.6.8 and 6.1.1.4'
Cl Cl 0.1484 0.1585 'International Tables Vol C Tables 4.2.6.8 and 6.1.1.4'
Rh Rh -1.1178 0.9187 'International Tables Vol C Tables 4.2.6.8 and 6.1.1.4'

loop_
_geom_angle_atom_site_label_1
_geom_angle_atom_site_label_2
_geom_angle_atom_site_label_3
_geom_angle
N1 Rh1 C24 97.05(17)
N1 Rh1 Cl1 175.61(10)
C24 Rh1 Cl1 87.30(14)
N1 Rh1 P1 83.37(9)
C24 Rh1 P1 91.87(14)
Cl1 Rh1 P1 97.06(4)
N1 Rh1 P2 84.80(10)
C24 Rh1 P2 98.48(14)
Cl1 Rh1 P2 94.06(4)
P1 Rh1 P2 165.14(4)
C6 P1 C12 105.8(2)
C6 P1 C8 106.4(2)
C12 P1 C8 110.8(2)
C6 P1 Rh1 98.74(14)
C12 P1 Rh1 104.29(15)
C8 P1 Rh1 128.43(16)
C7 P2 C20 105.5(2)
C7 P2 C16 103.2(2)
C20 P2 C16 111.3(2)
C7 P2 Rh1 97.07(14)
C20 P2 Rh1 119.85(16)
C16 P2 Rh1 116.51(14)
C5 N1 C1 118.9(3)
C5 N1 Rh1 120.6(3)
C1 N1 Rh1 120.5(3)
N1 C1 C2 120.9(4)
N1 C1 C6 119.0(4)
C2 C1 C6 120.1(4)
C3 C2 C1 120.5(4)
C2 C3 C4 118.6(4)
C3 C4 C5 120.3(4)
N1 C5 C4 120.8(4)
N1 C5 C7 119.2(4)
C4 C5 C7 119.9(4)
C1 C6 P1 112.5(3)
C5 C7 P2 114.6(3)
C9 C8 C10 108.9(5)
C9 C8 C11 109.1(4)
C10 C8 C11 106.1(4)
C9 C8 P1 110.7(3)
C10 C8 P1 110.0(3)
C11 C8 P1 111.9(4)
C15 C12 C13 111.0(4)
C15 C12 C14 108.2(5)
C13 C12 C14 105.3(4)
C15 C12 P1 116.3(4)
C13 C12 P1 109.4(3)
C14 C12 P1 105.9(3)
C17 C16 C18 108.1(4)
C17 C16 C19 110.6(4)
C18 C16 C19 108.1(4)
C17 C16 P2 110.2(4)
C18 C16 P2 105.8(3)
C19 C16 P2 113.8(3)
C21 C20 C23 109.2(4)
C21 C20 C22 111.4(4)
C23 C20 C22 106.4(4)
C21 C20 P2 110.2(3)
C23 C20 P2 112.9(4)
C22 C20 P2 106.7(3)
Cl2 C24 Rh1 117.3(2)
C209 B200 C217 112.8(3)
C209 B200 C201 106.0(3)
C217 B200 C201 113.2(3)
C209 B200 C225 111.6(3)
C217 B200 C225 101.8(3)
C201 B200 C225 111.7(3)
C206 C201 C202 115.5(3)
C206 C201 B200 120.4(3)
C202 C201 B200 123.9(3)
C203 C202 C201 122.4(4)
C204 C203 C202 120.9(4)
C204 C203 C207 119.6(3)
C202 C203 C207 119.5(3)
C203 C204 C205 118.1(4)
C206 C205 C204 120.7(4)
C206 C205 C208 121.4(4)
C204 C205 C208 117.9(4)
C205 C206 C201 122.4(4)
F102 C207 F2 118.8(7)
F102 C207 F103 109.8(5)
F2 C207 F103 79.8(5)
F102 C207 F1 81.0(6)
F2 C207 F1 109.4(5)
F103 C207 F1 34.0(4)
F102 C207 F3 21.8(6)
F2 C207 F3 105.9(5)
F103 C207 F3 127.5(6)
F1 C207 F3 102.1(5)
F102 C207 F101 105.9(5)
F2 C207 F101 23.3(5)
F103 C207 F101 102.7(5)
F1 C207 F101 129.3(5)
F3 C207 F101 88.2(6)
F102 C207 C203 115.0(5)
F2 C207 C203 114.8(5)
F103 C207 C203 113.2(4)
F1 C207 C203 112.7(4)
F3 C207 C203 110.9(4)
F101 C207 C203 109.2(4)
F4 C208 F5 107.7(4)
F4 C208 F6 105.9(4)
F5 C208 F6 103.6(4)
F4 C208 C205 113.0(4)
F5 C208 C205 112.2(4)
F6 C208 C205 113.7(3)
C210 C209 C214 115.8(4)
C210 C209 B200 120.5(3)
C214 C209 B200 123.6(3)
C211 C210 C209 122.3(4)
C210 C211 C212 120.8(4)
C210 C211 C215 120.4(4)
C212 C211 C215 118.7(4)
C213 C212 C211 117.9(4)
C214 C213 C212 120.8(4)
C214 C213 C216 120.2(3)
C212 C213 C216 118.9(4)
C213 C214 C209 122.3(4)
F8 C215 F7 106.6(3)
F8 C215 F9 106.3(3)
F7 C215 F9 105.6(4)
F8 C215 C211 112.7(4)
F7 C215 C211 112.8(3)
F9 C215 C211 112.3(3)
F10 C216 F110 127.3(7)
F10 C216 F112 68.5(8)
F110 C216 F112 107.1(6)
F10 C216 F11 107.0(4)
F110 C216 F11 70.9(8)
F112 C216 F11 42.0(8)
F10 C216 F12 105.4(4)
F110 C216 F12 35.7(8)
F112 C216 F12 130.1(7)
F11 C216 F12 104.2(4)
F10 C216 F111 37.7(7)
F110 C216 F111 105.0(6)
F112 C216 F111 103.9(6)
F11 C216 F111 133.7(7)
F12 C216 F111 72.9(8)
F10 C216 C213 114.5(4)
F110 C216 C213 114.7(6)
F112 C216 C213 113.7(5)
F11 C216 C213 111.5(4)
F12 C216 C213 113.4(3)
F111 C216 C213 111.6(6)
C222 C217 C218 116.0(3)
C222 C217 B200 123.0(3)
C218 C217 B200 120.2(3)
C219 C218 C217 122.1(4)
C218 C219 C220 120.7(4)
C218 C219 C223 121.1(4)
C220 C219 C223 118.1(3)
C221 C220 C219 118.1(4)
C222 C221 C220 121.2(4)
C222 C221 C224 120.8(4)
C220 C221 C224 117.9(4)
C221 C222 C217 121.9(4)
F14 C223 F15 106.4(4)
F14 C223 F13 105.5(3)
F15 C223 F13 106.7(3)
F14 C223 C219 112.6(3)
F15 C223 C219 113.0(3)
F13 C223 C219 112.1(3)
F18 C224 F16 107.8(4)
F18 C224 F17 106.2(4)
F16 C224 F17 103.1(4)
F18 C224 C221 114.7(4)
F16 C224 C221 112.3(4)
F17 C224 C221 111.9(4)
C226 C225 C230 115.7(3)
C226 C225 B200 123.9(3)
C230 C225 B200 120.2(3)
C225 C226 C227 121.6(3)
C228 C227 C226 121.1(4)
C228 C227 C231 119.9(3)
C226 C227 C231 119.0(3)
C227 C228 C229 118.4(3)
C230 C229 C228 120.4(4)
C230 C229 C232 119.3(3)
C228 C229 C232 120.3(3)
C229 C230 C225 122.7(4)
F20 C231 F21 106.3(3)
F20 C231 F19 105.6(3)
F21 C231 F19 106.4(3)
F20 C231 C227 113.6(3)
F21 C231 C227 112.6(3)
F19 C231 C227 111.7(3)
F124 C232 F24 125.8(6)
F124 C232 F23 69.6(5)
F24 C232 F23 107.0(5)
F124 C232 F123 107.4(5)
F24 C232 F123 32.9(4)
F23 C232 F123 130.4(5)
F124 C232 F122 106.5(5)
F24 C232 F122 72.9(5)
F23 C232 F122 40.2(4)
F123 C232 F122 104.4(5)
F124 C232 F22 35.5(5)
F24 C232 F22 105.2(5)
F23 C232 F22 103.0(4)
F123 C232 F22 76.9(5)
F122 C232 F22 132.8(5)
F124 C232 C229 114.9(4)
F24 C232 C229 115.3(4)
F23 C232 C229 113.6(4)
F123 C232 C229 112.0(4)
F122 C232 C229 111.0(4)
F22 C232 C229 111.8(4)

loop_
_geom_bond_atom_site_label_1
_geom_bond_atom_site_label_2
_geom_bond_distance
Rh1 N1 2.065(3)
Rh1 C24 2.068(5)
Rh1 Cl1 2.3120(11)
Rh1 P1 2.3295(10)
Rh1 P2 2.3835(10)
P1 C6 1.826(4)
P1 C12 1.877(5)
P1 C8 1.887(5)
P2 C7 1.834(5)
P2 C20 1.871(5)
P2 C16 1.881(5)
N1 C5 1.359(5)
N1 C1 1.364(5)
C1 C2 1.385(6)
C1 C6 1.489(6)
C2 C3 1.369(7)
C3 C4 1.376(7)
C4 C5 1.389(6)
C5 C7 1.506(6)
C8 C9 1.504(7)
C8 C10 1.527(8)
C8 C11 1.554(7)
C12 C15 1.527(7)
C12 C13 1.531(7)
C12 C14 1.566(7)
C16 C17 1.528(7)
C16 C18 1.538(7)
C16 C19 1.539(6)
C20 C21 1.522(7)
C20 C23 1.538(6)
C20 C22 1.558(7)
C24 Cl2 1.782(5)
B200 C209 1.630(6)
B200 C217 1.637(5)
B200 C201 1.639(6)
B200 C225 1.642(5)
C201 C206 1.402(5)
C201 C202 1.404(5)
C202 C203 1.385(6)
C203 C204 1.384(6)
C203 C207 1.497(6)
C204 C205 1.391(6)
C205 C206 1.386(5)
C205 C208 1.502(6)
C207 F102 1.298(6)
C207 F2 1.303(6)
C207 F103 1.329(6)
C207 F1 1.345(6)
C207 F3 1.357(6)
C207 F101 1.371(6)
C208 F4 1.317(6)
C208 F5 1.327(6)
C208 F6 1.327(5)
C209 C210 1.396(5)
C209 C214 1.401(5)
C210 C211 1.386(6)
C211 C212 1.391(6)
C211 C215 1.492(6)
C212 C213 1.387(6)
C213 C214 1.385(6)
C213 C216 1.493(6)
C215 F8 1.336(5)
C215 F7 1.338(5)
C215 F9 1.343(5)
C216 F10 1.310(5)
C216 F110 1.313(7)
C216 F112 1.321(7)
C216 F11 1.331(5)
C216 F12 1.334(5)
C216 F111 1.340(7)
C217 C222 1.401(5)
C217 C218 1.407(5)
C218 C219 1.385(5)
C219 C220 1.390(6)
C219 C223 1.499(6)
C220 C221 1.385(6)
C221 C222 1.385(6)
C221 C224 1.497(6)
C223 F14 1.332(5)
C223 F15 1.335(5)
C223 F13 1.341(5)
C224 F18 1.309(6)
C224 F16 1.331(6)
C224 F17 1.344(6)
C225 C226 1.399(5)
C225 C230 1.406(5)
C226 C227 1.403(5)
C227 C228 1.376(5)
C227 C231 1.501(5)
C228 C229 1.390(6)
C229 C230 1.383(5)
C229 C232 1.494(6)
C231 F20 1.341(5)
C231 F21 1.344(4)
C231 F19 1.345(5)
C232 F124 1.294(6)
C232 F24 1.304(5)
C232 F23 1.315(5)
C232 F123 1.322(6)
C232 F122 1.331(6)
C232 F22 1.347(5)
